data_7103681
loop_
_publ_author_name
'Euan Kenneth Brechin'
'George Christon'
'Monica Soler'
'Simon J. Teat'
'Wolfgang Wernsdorfer'

_publ_section_title
;
Dodecanuclear and octanuclear manganese rods
;
_journal_name_full 'Chemical communications (Cambridge, England)'
_journal_paper_doi 10.1039/b302057f
_journal_year 2003
_chemical_formula_sum 'C78 H133 Mn8 N6 O33'
_chemical_formula_weight 2122.42
_space_group_IT_number 14
_symmetry_cell_setting monoclinic
_symmetry_space_group_name_Hall '-P 2ybc'
_symmetry_space_group_name_H-M 'P 1 21/c 1'
_atom_sites_solution_hydrogens geom
_atom_sites_solution_primary direct
_atom_sites_solution_secondary difmap
_audit_creation_method SHELXL-97
_cell_angle_alpha 90.00
_cell_angle_beta 108.864(7)
_cell_angle_gamma 90.00
_cell_formula_units_Z 2
_cell_length_a 17.322(2)
_cell_length_b 12.552(2)
_cell_length_c 25.289(3)
_cell_measurement_reflns_used 1434
_cell_measurement_temperature 150(2)
_cell_measurement_theta_max 19.81
_cell_measurement_theta_min 2.26
_cell_volume 5203.1(12)
_computing_cell_refinement 'Bruker SAINT'
_computing_data_collection 'Bruker SMART'
_computing_data_reduction 'Bruker SAINT'
_computing_molecular_graphics 'Bruker SHELXTL'
_computing_publication_material 'Bruker SHELXTL and local programs'
_computing_structure_refinement 'Bruker SHELXTL'
_computing_structure_solution 'Bruker SHELXTL'
_diffrn_ambient_temperature 150(2)
_diffrn_measured_fraction_theta_full 0.937
_diffrn_measured_fraction_theta_max 0.937
_diffrn_measurement_device_type 'Bruker SMART Proteum 200 CCD diffractometer'
_diffrn_measurement_method '\w rotation with narrow frames'
_diffrn_radiation_monochromator 'silicon 111'
_diffrn_radiation_source 'Daresbury SRS station 9.8'
_diffrn_radiation_type synchrotron
_diffrn_radiation_wavelength 0.6845
_diffrn_reflns_av_R_equivalents 0.0359
_diffrn_reflns_av_sigmaI/netI 0.1438
_diffrn_reflns_limit_h_max 15
_diffrn_reflns_limit_h_min -17
_diffrn_reflns_limit_k_max 12
_diffrn_reflns_limit_k_min -10
_diffrn_reflns_limit_l_max 22
_diffrn_reflns_limit_l_min -25
_diffrn_reflns_number 7745
_diffrn_reflns_theta_full 20.01
_diffrn_reflns_theta_max 20.01
_diffrn_reflns_theta_min 1.76
_diffrn_standards_decay_% 5
_diffrn_standards_number 0
_exptl_absorpt_coefficient_mu 1.012
_exptl_absorpt_correction_T_max 0.96
_exptl_absorpt_correction_T_min 0.87
_exptl_absorpt_correction_type multi-scan
_exptl_crystal_colour orange
_exptl_crystal_density_diffrn 1.355
_exptl_crystal_density_method 'not measured'
_exptl_crystal_description plate
_exptl_crystal_F_000 2214
_exptl_crystal_size_max 0.10
_exptl_crystal_size_mid 0.08
_exptl_crystal_size_min 0.02
_refine_diff_density_max 0.752
_refine_diff_density_min -0.358
_refine_diff_density_rms 0.078
_refine_ls_extinction_method none
_refine_ls_goodness_of_fit_ref 1.105
_refine_ls_hydrogen_treatment constr
_refine_ls_matrix_type full
_refine_ls_number_parameters 533
_refine_ls_number_reflns 5119
_refine_ls_number_restraints 242
_refine_ls_restrained_S_all 1.117
_refine_ls_R_factor_all 0.0891
_refine_ls_R_factor_gt 0.0572
_refine_ls_shift/su_max 0.000
_refine_ls_shift/su_mean 0.000
_refine_ls_structure_factor_coef Fsqd
_refine_ls_weighting_details 'calc w==1/[\s^2^(Fo^2^)+(0.0000P)^2^+1.8836P] where P==(Fo^2^+2Fc^2^)/3'
_refine_ls_weighting_scheme calc
_refine_ls_wR_factor_gt 0.1574
_refine_ls_wR_factor_ref 0.1828
_reflns_number_gt 3629
_reflns_number_total 5119
_reflns_threshold_expression I>2\s(I)
_cod_data_source_file b302057f.txt
_cod_data_source_block ekb64
_cod_original_sg_symbol_H-M P2(1)/c
_cod_database_code 7103681

loop_
_symmetry_equiv_pos_as_xyz
'x, y, z'
'-x, y+1/2, -z+1/2'
'-x, -y, -z'
'x, -y-1/2, z-1/2'

loop_
_atom_site_label
_atom_site_type_symbol
_atom_site_fract_x
_atom_site_fract_y
_atom_site_fract_z
_atom_site_U_iso_or_equiv
_atom_site_adp_type
_atom_site_occupancy
_atom_site_symmetry_multiplicity
_atom_site_calc_flag
_atom_site_refinement_flags
_atom_site_disorder_assembly
_atom_site_disorder_group
Mn1 Mn 0.81965(7) 0.65990(9) 0.08476(5) 0.0351(4) Uani 1 1 d . . .
Mn2 Mn 0.66479(7) 0.50098(9) 0.03153(5) 0.0311(4) Uani 1 1 d . . .
Mn3 Mn 0.66785(7) 0.61190(9) 0.13101(5) 0.0329(4) Uani 1 1 d . . .
Mn4 Mn 0.50498(7) 0.55560(9) 0.05735(5) 0.0301(4) Uani 1 1 d . . .
O1 O 0.7140(3) 0.6202(4) 0.0737(2) 0.0319(13) Uani 1 1 d . . .
O10 O 0.6137(3) 0.4931(4) 0.0878(2) 0.0326(13) Uani 1 1 d . . .
O2 O 0.8649(3) 0.5081(4) 0.0721(2) 0.0437(14) Uani 1 1 d U . .
O3 O 0.7643(3) 0.3948(4) 0.0626(2) 0.0435(14) Uani 1 1 d U . .
C1 C 0.8370(5) 0.4155(7) 0.0689(3) 0.0400(18) Uani 1 1 d U . .
C2 C 0.8969(5) 0.3268(7) 0.0726(4) 0.051(2) Uani 1 1 d U . .
C3 C 0.9755(6) 0.3448(8) 0.1198(4) 0.072(3) Uani 1 1 d U . .
H3A H 1.0134 0.2864 0.1207 0.108 Uiso 1 1 calc R . .
H3B H 0.9641 0.3472 0.1553 0.108 Uiso 1 1 calc R . .
H3C H 0.9998 0.4124 0.1141 0.108 Uiso 1 1 calc R . .
C4 C 0.8594(7) 0.2205(9) 0.0819(6) 0.111(4) Uani 1 1 d U . .
H4A H 0.8983 0.1627 0.0838 0.167 Uiso 1 1 calc R . .
H4B H 0.8091 0.2074 0.0508 0.167 Uiso 1 1 calc R . .
H4C H 0.8469 0.2235 0.1170 0.167 Uiso 1 1 calc R . .
C5 C 0.9178(8) 0.3272(10) 0.0187(4) 0.099(4) Uani 1 1 d U . .
H5A H 0.9571 0.2703 0.0200 0.149 Uiso 1 1 calc R . .
H5B H 0.9418 0.3961 0.0145 0.149 Uiso 1 1 calc R . .
H5C H 0.8681 0.3156 -0.0130 0.149 Uiso 1 1 calc R . .
O4 O 0.8682(3) 0.6291(4) 0.1659(2) 0.0426(14) Uani 1 1 d U . .
O5 O 0.7740(3) 0.5320(4) 0.1860(2) 0.0415(14) Uani 1 1 d U . .
C6 C 0.8423(5) 0.5708(7) 0.1985(3) 0.0400(19) Uani 1 1 d U . .
C7 C 0.9033(5) 0.5497(7) 0.2565(3) 0.047(2) Uani 1 1 d U . .
C8 C 0.9827(6) 0.6127(9) 0.2664(4) 0.087(3) Uani 1 1 d U . .
H8A H 1.0080 0.5923 0.2384 0.130 Uiso 1 1 calc R . .
H8B H 1.0202 0.5969 0.3038 0.130 Uiso 1 1 calc R . .
H8C H 0.9705 0.6892 0.2633 0.130 Uiso 1 1 calc R . .
C9 C 0.9244(6) 0.4319(8) 0.2614(4) 0.068(3) Uani 1 1 d U . .
H9A H 0.9509 0.4130 0.2338 0.102 Uiso 1 1 calc R . .
H9B H 0.8744 0.3899 0.2545 0.102 Uiso 1 1 calc R . .
H9C H 0.9615 0.4168 0.2991 0.102 Uiso 1 1 calc R . .
C10 C 0.8613(7) 0.5799(10) 0.3000(4) 0.093(4) Uani 1 1 d U . .
H10A H 0.8113 0.5379 0.2931 0.140 Uiso 1 1 calc R . .
H10B H 0.8477 0.6559 0.2967 0.140 Uiso 1 1 calc R . .
H10C H 0.8984 0.5649 0.3377 0.140 Uiso 1 1 calc R . .
O6 O 0.7851(3) 0.8113(4) 0.1103(2) 0.0385(13) Uani 1 1 d U . .
O7 O 0.7133(3) 0.7492(4) 0.1634(2) 0.0358(13) Uani 1 1 d U . .
C11 C 0.7520(5) 0.8215(7) 0.1474(4) 0.0398(19) Uani 1 1 d U . .
C12 C 0.7597(5) 0.9259(7) 0.1787(4) 0.048(2) Uani 1 1 d U . .
C13 C 0.6781(7) 0.9519(9) 0.1859(6) 0.093(4) Uani 1 1 d U . .
H13A H 0.6615 0.8932 0.2054 0.140 Uiso 1 1 calc R . .
H13B H 0.6369 0.9620 0.1491 0.140 Uiso 1 1 calc R . .
H13C H 0.6831 1.0174 0.2078 0.140 Uiso 1 1 calc R . .
C14 C 0.8238(7) 0.9079(9) 0.2354(4) 0.086(3) Uani 1 1 d U . .
H14A H 0.8054 0.8517 0.2554 0.129 Uiso 1 1 calc R . .
H14B H 0.8322 0.9740 0.2571 0.129 Uiso 1 1 calc R . .
H14C H 0.8753 0.8863 0.2302 0.129 Uiso 1 1 calc R . .
C15 C 0.7905(7) 1.0155(8) 0.1490(5) 0.084(3) Uani 1 1 d U . .
H15A H 0.7945 1.0820 0.1700 0.125 Uiso 1 1 calc R . .
H15B H 0.7523 1.0250 0.1112 0.125 Uiso 1 1 calc R . .
H15C H 0.8444 0.9965 0.1470 0.125 Uiso 1 1 calc R . .
O8 O 0.7897(3) 0.6835(4) 0.0027(2) 0.0387(14) Uani 1 1 d U . .
O9 O 0.7083(3) 0.5421(4) -0.0294(2) 0.0366(13) Uani 1 1 d U . .
C16 C 0.7532(5) 0.6178(7) -0.0352(3) 0.0371(18) Uani 1 1 d U . .
C17 C 0.7636(5) 0.6326(7) -0.0921(3) 0.047(2) Uani 1 1 d U . .
C18 C 0.8060(8) 0.5375(11) -0.1035(5) 0.106(4) Uani 1 1 d U . .
H18A H 0.8143 0.5455 -0.1399 0.159 Uiso 1 1 calc R . .
H18B H 0.7729 0.4740 -0.1040 0.159 Uiso 1 1 calc R . .
H18C H 0.8590 0.5300 -0.0742 0.159 Uiso 1 1 calc R . .
C19 C 0.6802(7) 0.6439(10) -0.1355(4) 0.091(4) Uani 1 1 d U . .
H19A H 0.6861 0.6527 -0.1725 0.137 Uiso 1 1 calc R . .
H19B H 0.6526 0.7063 -0.1268 0.137 Uiso 1 1 calc R . .
H19C H 0.6479 0.5799 -0.1353 0.137 Uiso 1 1 calc R . .
C20 C 0.8140(7) 0.7242(10) -0.0956(4) 0.093(4) Uani 1 1 d U . .
H20A H 0.8192 0.7274 -0.1331 0.140 Uiso 1 1 calc R . .
H20B H 0.8683 0.7167 -0.0677 0.140 Uiso 1 1 calc R . .
H20C H 0.7884 0.7898 -0.0884 0.140 Uiso 1 1 calc R . .
N1 N 0.9314(4) 0.7222(6) 0.0917(3) 0.0422(18) Uani 1 1 d . . .
C21 C 0.9368(5) 0.8169(8) 0.0674(4) 0.052(3) Uani 1 1 d . . .
H21A H 0.8880 0.8516 0.0459 0.062 Uiso 1 1 calc R . .
C22 C 1.0102(6) 0.8641(8) 0.0728(4) 0.062(3) Uani 1 1 d . . .
H22A H 1.0125 0.9318 0.0566 0.075 Uiso 1 1 calc R . .
C23 C 1.0817(6) 0.8103(10) 0.1028(4) 0.066(3) Uani 1 1 d . . .
H23A H 1.1336 0.8403 0.1067 0.079 Uiso 1 1 calc R . .
C24 C 1.0759(6) 0.7164(9) 0.1259(4) 0.058(3) Uani 1 1 d . . .
H24A H 1.1240 0.6790 0.1462 0.070 Uiso 1 1 calc R . .
C25 C 1.0000(5) 0.6728(8) 0.1205(4) 0.050(2) Uani 1 1 d . . .
H25A H 0.9971 0.6064 0.1378 0.059 Uiso 1 1 calc R . .
O11 O 0.6187(3) 0.5917(4) 0.1882(2) 0.0387(14) Uani 1 1 d . . .
O12 O 0.4929(3) 0.5330(4) 0.1397(2) 0.0365(13) Uani 1 1 d . . .
O13 O 0.5440(3) 0.5737(4) -0.02131(19) 0.0281(13) Uani 1 1 d . . .
C26 C 0.5249(5) 0.6762(6) -0.0476(3) 0.038(2) Uani 1 1 d . . .
H26A H 0.4865 0.6665 -0.0860 0.046 Uiso 1 1 calc R . .
H26B H 0.5754 0.7085 -0.0506 0.046 Uiso 1 1 calc R . .
C27 C 0.4869(5) 0.7525(6) -0.0160(3) 0.040(2) Uani 1 1 d . . .
C28 C 0.5449(5) 0.7738(6) 0.0429(3) 0.039(2) Uani 1 1 d . . .
H28A H 0.5997 0.7901 0.0406 0.046 Uiso 1 1 calc R . .
H28B H 0.5258 0.8378 0.0579 0.046 Uiso 1 1 calc R . .
C29 C 0.4033(5) 0.7165(6) -0.0163(3) 0.036(2) Uani 1 1 d . . .
H29A H 0.3801 0.7718 0.0020 0.044 Uiso 1 1 calc R . .
H29B H 0.3673 0.7107 -0.0556 0.044 Uiso 1 1 calc R . .
C30 C 0.4749(5) 0.8572(6) -0.0482(4) 0.046(2) Uani 1 1 d . . .
H30A H 0.5276 0.8823 -0.0499 0.069 Uiso 1 1 calc R . .
H30B H 0.4520 0.9106 -0.0291 0.069 Uiso 1 1 calc R . .
H30C H 0.4374 0.8461 -0.0862 0.069 Uiso 1 1 calc R . .
O14 O 0.5520(3) 0.6881(4) 0.0809(2) 0.0329(13) Uani 1 1 d . . .
O15 O 0.4027(3) 0.6160(4) 0.01125(19) 0.0298(13) Uani 1 1 d . . .
C31 C 0.5477(5) 0.5574(6) 0.1843(3) 0.0368(19) Uani 1 1 d U . .
C32 C 0.5306(5) 0.5392(7) 0.2400(3) 0.045(2) Uani 1 1 d U . .
C33 C 0.4526(7) 0.5977(8) 0.2371(4) 0.074(3) Uani 1 1 d U . .
H33A H 0.4073 0.5700 0.2058 0.110 Uiso 1 1 calc R . .
H33B H 0.4594 0.6740 0.2317 0.110 Uiso 1 1 calc R . .
H33C H 0.4407 0.5868 0.2721 0.110 Uiso 1 1 calc R . .
C34 C 0.5191(6) 0.4224(7) 0.2467(4) 0.060(3) Uani 1 1 d U . .
H34A H 0.4736 0.3965 0.2151 0.090 Uiso 1 1 calc R . .
H34B H 0.5072 0.4099 0.2816 0.090 Uiso 1 1 calc R . .
H34C H 0.5690 0.3843 0.2480 0.090 Uiso 1 1 calc R . .
C35 C 0.6013(7) 0.5792(10) 0.2887(4) 0.094(4) Uani 1 1 d U . .
H35A H 0.5895 0.5672 0.3236 0.141 Uiso 1 1 calc R . .
H35B H 0.6091 0.6556 0.2841 0.141 Uiso 1 1 calc R . .
H35C H 0.6511 0.5407 0.2899 0.141 Uiso 1 1 calc R . .
N1S N 1.1653(8) 0.9839(11) 0.0359(5) 0.134(4) Uiso 1 1 d U . .
C1S C 1.2236(8) 1.0171(10) 0.0272(5) 0.092(4) Uiso 1 1 d U . .
C2S C 1.2943(7) 1.0601(10) 0.0164(5) 0.091(4) Uiso 1 1 d U . .
N2S N 1.2611(7) 0.7259(9) 0.2202(5) 0.105(3) Uiso 1 1 d U . .
C3S C 1.2800(6) 0.7640(9) 0.2635(4) 0.068(3) Uiso 1 1 d U . .
C4S C 1.3088(6) 0.8066(9) 0.3188(4) 0.074(3) Uiso 1 1 d U . .
O1W O 1.4097(7) 0.8940(10) 0.1037(5) 0.052(3) Uiso 0.50 1 d P A 1
O1W' O 1.3752(8) 0.8243(11) 0.1047(5) 0.061(3) Uiso 0.50 1 d P . 2
O2W O 0.6686(9) 0.2721(12) -0.1035(6) 0.081(4) Uiso 0.50 1 d P . .

loop_
_atom_site_aniso_label
_atom_site_aniso_U_11
_atom_site_aniso_U_22
_atom_site_aniso_U_33
_atom_site_aniso_U_23
_atom_site_aniso_U_13
_atom_site_aniso_U_12
Mn1 0.0307(8) 0.0348(8) 0.0386(8) -0.0010(6) 0.0096(6) -0.0043(5)
Mn2 0.0292(7) 0.0272(8) 0.0360(7) -0.0005(5) 0.0095(6) -0.0035(5)
Mn3 0.0323(8) 0.0310(8) 0.0341(7) -0.0011(6) 0.0091(6) -0.0057(5)
Mn4 0.0287(7) 0.0260(8) 0.0351(7) -0.0011(5) 0.0094(6) -0.0033(5)
O1 0.024(3) 0.030(3) 0.038(3) -0.004(2) 0.005(2) -0.002(2)
O10 0.029(3) 0.025(3) 0.044(3) -0.005(2) 0.013(3) -0.002(2)
O2 0.034(3) 0.040(4) 0.052(3) -0.004(3) 0.008(3) 0.001(3)
O3 0.036(3) 0.035(3) 0.055(3) 0.004(3) 0.008(3) -0.002(3)
C1 0.035(4) 0.037(4) 0.049(4) -0.001(4) 0.014(4) -0.003(3)
C2 0.047(5) 0.047(5) 0.060(5) 0.002(4) 0.021(4) 0.012(4)
C3 0.056(6) 0.076(7) 0.080(7) 0.006(6) 0.017(5) 0.022(5)
C4 0.072(7) 0.061(7) 0.190(12) 0.012(8) 0.027(8) 0.012(6)
C5 0.114(9) 0.114(9) 0.069(7) -0.002(6) 0.028(6) 0.061(7)
O4 0.034(3) 0.044(4) 0.043(3) 0.001(3) 0.003(3) 0.002(3)
O5 0.036(3) 0.039(3) 0.044(3) 0.003(3) 0.005(3) 0.000(3)
C6 0.044(4) 0.036(4) 0.037(4) -0.007(3) 0.008(4) 0.006(4)
C7 0.048(5) 0.053(5) 0.037(4) -0.001(4) 0.008(4) 0.006(4)
C8 0.070(7) 0.086(8) 0.070(7) 0.015(6) -0.025(6) -0.024(6)
C9 0.069(7) 0.060(6) 0.057(6) 0.012(5) -0.003(5) 0.019(5)
C10 0.099(8) 0.127(10) 0.048(6) -0.004(6) 0.017(6) 0.042(7)
O6 0.036(3) 0.034(3) 0.048(3) -0.003(3) 0.018(3) 0.000(2)
O7 0.036(3) 0.034(3) 0.037(3) -0.004(2) 0.012(3) -0.011(2)
C11 0.035(4) 0.036(4) 0.047(4) -0.001(3) 0.012(4) 0.000(3)
C12 0.053(5) 0.036(4) 0.065(5) -0.008(4) 0.034(4) -0.007(4)
C13 0.080(7) 0.060(7) 0.150(10) -0.030(7) 0.053(7) 0.000(6)
C14 0.109(8) 0.066(7) 0.069(7) -0.027(5) 0.008(6) -0.016(6)
C15 0.117(9) 0.049(6) 0.098(8) -0.015(5) 0.054(7) -0.013(6)
O8 0.032(3) 0.045(4) 0.038(3) 0.004(3) 0.010(3) -0.008(3)
O9 0.031(3) 0.034(3) 0.044(3) -0.002(2) 0.011(3) -0.002(2)
C16 0.029(4) 0.041(4) 0.038(4) 0.007(4) 0.006(3) 0.003(3)
C17 0.045(5) 0.056(5) 0.038(4) 0.003(4) 0.010(4) -0.008(4)
C18 0.141(10) 0.124(9) 0.071(7) 0.015(7) 0.059(7) 0.042(8)
C19 0.073(7) 0.140(10) 0.057(6) 0.022(6) 0.016(6) -0.006(6)
C20 0.099(8) 0.126(9) 0.062(7) -0.003(6) 0.036(6) -0.055(7)
N1 0.044(5) 0.036(5) 0.046(4) -0.009(4) 0.014(4) -0.004(4)
C21 0.040(6) 0.068(8) 0.051(6) -0.008(5) 0.020(5) -0.017(5)
C22 0.065(8) 0.065(7) 0.066(7) -0.016(5) 0.034(6) -0.031(6)
C23 0.043(7) 0.084(9) 0.072(7) -0.039(6) 0.020(6) -0.014(6)
C24 0.044(7) 0.063(8) 0.068(7) -0.015(6) 0.020(5) -0.005(5)
C25 0.032(6) 0.059(6) 0.056(6) -0.007(5) 0.012(5) 0.001(5)
O11 0.034(3) 0.039(4) 0.043(3) -0.003(3) 0.013(3) -0.009(3)
O12 0.039(3) 0.036(3) 0.037(3) -0.002(3) 0.016(3) -0.007(3)
O13 0.025(3) 0.022(3) 0.039(3) 0.000(2) 0.013(2) -0.005(2)
C26 0.045(5) 0.028(5) 0.042(5) 0.010(4) 0.015(4) -0.005(4)
C27 0.046(6) 0.023(5) 0.044(5) -0.002(4) 0.005(5) 0.000(4)
C28 0.043(5) 0.025(5) 0.050(6) 0.001(4) 0.018(4) -0.010(4)
C29 0.040(5) 0.030(5) 0.036(5) -0.005(4) 0.006(4) -0.004(4)
C30 0.051(6) 0.030(5) 0.057(6) 0.006(4) 0.018(5) -0.008(4)
O14 0.031(3) 0.028(3) 0.038(3) -0.007(3) 0.010(3) -0.004(2)
O15 0.029(3) 0.022(3) 0.039(3) 0.003(2) 0.013(3) -0.003(2)
C31 0.047(5) 0.030(5) 0.037(5) -0.006(4) 0.019(4) -0.001(4)
C32 0.050(5) 0.053(5) 0.039(4) -0.010(4) 0.023(4) -0.020(4)
C33 0.101(8) 0.066(7) 0.076(7) -0.003(6) 0.059(6) 0.006(6)
C34 0.062(6) 0.062(6) 0.057(6) 0.009(5) 0.021(5) -0.005(5)
C35 0.107(8) 0.136(10) 0.039(5) -0.016(6) 0.024(6) -0.063(7)

loop_
_atom_type_symbol
_atom_type_description
_atom_type_scat_dispersion_real
_atom_type_scat_dispersion_imag
_atom_type_scat_source
C C 0.0033 0.0016 'International Tables Vol C Tables 4.2.6.8 and 6.1.1.4'
H H 0.0000 0.0000 'International Tables Vol C Tables 4.2.6.8 and 6.1.1.4'
O O 0.0106 0.0060 'International Tables Vol C Tables 4.2.6.8 and 6.1.1.4'
Mn Mn 0.3368 0.7283 'International Tables Vol C Tables 4.2.6.8 and 6.1.1.4'
N N 0.0061 0.0033 'International Tables Vol C Tables 4.2.6.8 and 6.1.1.4'

loop_
_geom_angle_atom_site_label_1
_geom_angle_atom_site_label_2
_geom_angle_atom_site_label_3
_geom_angle
_geom_angle_site_symmetry_1
_geom_angle_site_symmetry_3
_geom_angle_publ_flag
O1 Mn1 O2 97.6(2) . . ?
O1 Mn1 O4 100.0(2) . . ?
O1 Mn1 O6 85.7(2) . . ?
O1 Mn1 O8 88.3(2) . . ?
O1 Mn1 N1 172.5(3) . . ?
O2 Mn1 O4 85.9(2) . . ?
O2 Mn1 O6 171.5(2) . . ?
O2 Mn1 O8 87.7(2) . . ?
O2 Mn1 N1 88.3(2) . . ?
O4 Mn1 O6 85.9(2) . . ?
O4 Mn1 O8 170.1(2) . . ?
O4 Mn1 N1 85.0(3) . . ?
O6 Mn1 O8 100.2(2) . . ?
O6 Mn1 N1 89.1(2) . . ?
O8 Mn1 N1 87.3(2) . . ?
Mn3 Mn2 Mn4 58.28(4) . . ?
Mn3 Mn2 Mn4 118.99(5) . 3_665 ?
Mn3 Mn2 O1 40.13(15) . . ?
Mn3 Mn2 O10 41.40(14) . . ?
Mn3 Mn2 O3 101.47(15) . . ?
Mn3 Mn2 O9 130.60(16) . . ?
Mn3 Mn2 O13 94.19(13) . . ?
Mn3 Mn2 O15 133.26(15) . 3_665 ?
Mn4 Mn2 Mn4 60.80(4) . 3_665 ?
Mn4 Mn2 O1 88.65(15) . . ?
Mn4 Mn2 O1 137.18(15) 3_665 . ?
Mn4 Mn2 O10 36.60(15) . . ?
Mn4 Mn2 O10 88.22(15) 3_665 . ?
Mn4 Mn2 O3 137.01(16) . . ?
Mn4 Mn2 O3 125.61(15) 3_665 . ?
Mn4 Mn2 O9 133.56(15) . . ?
Mn4 Mn2 O9 90.34(15) 3_665 . ?
Mn4 Mn2 O13 47.58(12) . . ?
Mn4 Mn2 O13 37.20(11) 3_665 . ?
Mn4 Mn2 O15 82.51(14) . 3_665 ?
Mn4 Mn2 O15 35.76(14) 3_665 3_665 ?
O1 Mn2 O10 81.5(2) . . ?
O1 Mn2 O3 97.2(2) . . ?
O1 Mn2 O9 91.0(2) . . ?
O1 Mn2 O13 100.16(19) . . ?
O1 Mn2 O15 171.1(2) . 3_665 ?
O10 Mn2 O3 102.1(2) . . ?
O10 Mn2 O9 167.2(2) . . ?
O10 Mn2 O13 84.15(19) . . ?
O10 Mn2 O15 92.0(2) . 3_665 ?
O3 Mn2 O9 89.1(2) . . ?
O3 Mn2 O13 162.24(19) . . ?
O3 Mn2 O15 90.1(2) . 3_665 ?
O9 Mn2 O13 87.02(19) . . ?
O9 Mn2 O15 94.2(2) . 3_665 ?
O13 Mn2 O15 72.96(18) . 3_665 ?
Mn2 Mn3 Mn4 65.29(4) . . ?
Mn2 Mn3 O1 40.28(15) . . ?
Mn2 Mn3 O10 41.38(15) . . ?
Mn2 Mn3 O5 96.35(15) . . ?
Mn2 Mn3 O7 133.27(16) . . ?
Mn2 Mn3 O11 135.42(16) . . ?
Mn2 Mn3 O14 87.20(13) . . ?
Mn4 Mn3 O1 94.95(14) . . ?
Mn4 Mn3 O10 41.43(15) . . ?
Mn4 Mn3 O5 138.07(15) . . ?
Mn4 Mn3 O7 130.83(16) . . ?
Mn4 Mn3 O11 82.88(16) . . ?
Mn4 Mn3 O14 39.63(13) . . ?
O1 Mn3 O10 81.6(2) . . ?
O1 Mn3 O5 92.1(2) . . ?
O1 Mn3 O7 93.4(2) . . ?
O1 Mn3 O11 175.4(2) . . ?
O1 Mn3 O14 93.87(19) . . ?
O10 Mn3 O5 99.5(2) . . ?
O10 Mn3 O7 169.6(2) . . ?
O10 Mn3 O11 94.1(2) . . ?
O10 Mn3 O14 79.79(19) . . ?
O5 Mn3 O7 89.8(2) . . ?
O5 Mn3 O11 86.9(2) . . ?
O5 Mn3 O14 173.8(2) . . ?
O7 Mn3 O11 91.1(2) . . ?
O7 Mn3 O14 91.5(2) . . ?
O11 Mn3 O14 87.0(2) . . ?
Mn2 Mn4 Mn2 119.20(4) . 3_665 ?
Mn2 Mn4 Mn3 56.43(4) . . ?
Mn2 Mn4 Mn3 174.67(5) 3_665 . ?
Mn2 Mn4 Mn4 60.10(4) . 3_665 ?
Mn2 Mn4 Mn4 59.10(4) 3_665 3_665 ?
Mn2 Mn4 O10 35.58(15) . . ?
Mn2 Mn4 O10 138.49(15) 3_665 . ?
Mn2 Mn4 O12 122.52(15) . . ?
Mn2 Mn4 O12 107.26(15) 3_665 . ?
Mn2 Mn4 O13 46.75(12) . . ?
Mn2 Mn4 O13 90.02(14) . 3_665 ?
Mn2 Mn4 O13 45.87(14) 3_665 3_665 ?
Mn2 Mn4 O13 82.71(12) 3_665 . ?
Mn2 Mn4 O14 86.39(15) . . ?
Mn2 Mn4 O14 129.79(16) 3_665 . ?
Mn2 Mn4 O15 131.49(15) . . ?
Mn2 Mn4 O15 36.51(14) 3_665 . ?
Mn3 Mn4 Mn4 116.44(6) . 3_665 ?
Mn3 Mn4 O10 40.24(14) . . ?
Mn3 Mn4 O12 78.07(14) . . ?
Mn3 Mn4 O13 91.97(12) . . ?
Mn3 Mn4 O13 134.00(15) . 3_665 ?
Mn3 Mn4 O14 49.29(15) . . ?
Mn3 Mn4 O15 142.92(15) . . ?
Mn4 Mn4 O10 86.80(15) 3_665 . ?
Mn4 Mn4 O12 145.39(15) 3_665 . ?
Mn4 Mn4 O13 46.28(14) 3_665 3_665 ?
Mn4 Mn4 O13 36.92(11) 3_665 . ?
Mn4 Mn4 O14 125.00(16) 3_665 . ?
Mn4 Mn4 O15 81.55(15) 3_665 . ?
O10 Mn4 O12 87.1(2) . . ?
O10 Mn4 O13 82.30(19) . . ?
O10 Mn4 O13 94.0(2) . 3_665 ?
O10 Mn4 O14 88.1(2) . . ?
O10 Mn4 O15 166.9(2) . . ?
O12 Mn4 O13 169.02(19) . . ?
O12 Mn4 O13 100.3(2) . 3_665 ?
O12 Mn4 O14 88.8(2) . . ?
O12 Mn4 O15 106.0(2) . . ?
O13 Mn4 O13 83.19(19) . 3_665 ?
O13 Mn4 O14 88.15(19) . . ?
O13 Mn4 O14 170.8(2) 3_665 . ?
O13 Mn4 O15 84.74(18) . . ?
O13 Mn4 O15 82.4(2) 3_665 . ?
O14 Mn4 O15 93.6(2) . . ?
Mn1 O1 Mn2 123.5(3) . . ?
Mn1 O1 Mn3 123.7(3) . . ?
Mn2 O1 Mn3 99.6(2) . . ?
Mn2 O10 Mn3 97.2(2) . . ?
Mn2 O10 Mn4 107.8(2) . . ?
Mn3 O10 Mn4 98.3(2) . . ?
Mn1 O2 C1 133.6(5) . . ?
Mn2 O3 C1 125.8(5) . . ?
O2 C1 O3 123.8(8) . . ?
O2 C1 C2 116.0(8) . . ?
O3 C1 C2 120.2(8) . . ?
C1 C2 C3 111.4(7) . . ?
C1 C2 C4 109.6(8) . . ?
C1 C2 C5 107.6(8) . . ?
C3 C2 C4 109.1(8) . . ?
C3 C2 C5 107.1(8) . . ?
C4 C2 C5 112.1(10) . . ?
Mn1 O4 C6 130.8(5) . . ?
Mn3 O5 C6 122.2(5) . . ?
O4 C6 O5 124.7(7) . . ?
O4 C6 C7 116.0(7) . . ?
O5 C6 C7 119.4(8) . . ?
C6 C7 C8 111.9(8) . . ?
C6 C7 C9 108.7(7) . . ?
C6 C7 C10 107.5(7) . . ?
C8 C7 C9 108.0(8) . . ?
C8 C7 C10 111.1(9) . . ?
C9 C7 C10 109.6(8) . . ?
Mn1 O6 C11 123.5(5) . . ?
Mn3 O7 C11 132.7(5) . . ?
O6 C11 O7 125.5(8) . . ?
O6 C11 C12 119.6(8) . . ?
O7 C11 C12 114.8(8) . . ?
C11 C12 C13 108.7(7) . . ?
C11 C12 C14 106.2(7) . . ?
C11 C12 C15 111.3(8) . . ?
C13 C12 C14 110.1(9) . . ?
C13 C12 C15 112.6(9) . . ?
C14 C12 C15 107.8(8) . . ?
Mn1 O8 C16 126.1(5) . . ?
Mn2 O9 C16 133.2(5) . . ?
O8 C16 O9 125.3(7) . . ?
O8 C16 C17 117.0(7) . . ?
O9 C16 C17 117.8(7) . . ?
C16 C17 C18 107.7(8) . . ?
C16 C17 C19 108.7(8) . . ?
C16 C17 C20 114.2(8) . . ?
C18 C17 C19 110.6(9) . . ?
C18 C17 C20 106.1(10) . . ?
C19 C17 C20 109.4(8) . . ?
Mn1 N1 C21 119.9(6) . . ?
Mn1 N1 C25 121.5(6) . . ?
C21 N1 C25 118.5(8) . . ?
N1 C21 C22 122.1(9) . . ?
C21 C22 C23 118.5(10) . . ?
C22 C23 C24 119.0(10) . . ?
C23 C24 C25 120.5(10) . . ?
N1 C25 C24 121.3(9) . . ?
Mn3 O11 C31 129.6(5) . . ?
Mn4 O12 C31 123.3(5) . . ?
Mn2 O13 Mn4 85.67(16) . . ?
Mn2 O13 Mn4 96.93(19) . 3_665 ?
Mn2 O13 C26 131.4(4) . . ?
Mn4 O13 Mn4 96.81(19) . 3_665 ?
Mn4 O13 C26 113.5(4) . . ?
Mn4 O13 C26 122.5(4) 3_665 . ?
O13 C26 C27 113.1(6) . . ?
C26 C27 C28 111.2(7) . . ?
C26 C27 C29 112.5(6) . . ?
C26 C27 C30 105.6(7) . . ?
C28 C27 C29 112.6(7) . . ?
C28 C27 C30 107.6(6) . . ?
C29 C27 C30 106.9(7) . . ?
C27 C28 O14 114.4(6) . . ?
C27 C29 O15 114.5(6) . . ?
Mn3 O14 Mn4 91.1(2) . . ?
Mn3 O14 C28 125.4(5) . . ?
Mn4 O14 C28 121.8(4) . . ?
Mn2 O15 Mn4 107.7(2) 3_665 . ?
Mn2 O15 C29 118.8(4) 3_665 . ?
Mn4 O15 C29 119.0(4) . . ?
O11 C31 O12 125.6(7) . . ?
O11 C31 C32 116.3(7) . . ?
O12 C31 C32 118.0(7) . . ?
C31 C32 C33 108.4(7) . . ?
C31 C32 C34 108.7(7) . . ?
C31 C32 C35 110.4(7) . . ?
C33 C32 C34 109.3(7) . . ?
C33 C32 C35 110.6(8) . . ?
C34 C32 C35 109.5(8) . . ?
N1S C1S C2S 178.7(15) . . ?
N2S C3S C4S 175.7(13) . . ?

loop_
_geom_bond_atom_site_label_1
_geom_bond_atom_site_label_2
_geom_bond_distance
_geom_bond_site_symmetry_2
_geom_bond_publ_flag
Mn1 O1 1.829(5) . ?
Mn1 O2 2.124(6) . ?
Mn1 O4 1.987(5) . ?
Mn1 O6 2.153(5) . ?
Mn1 O8 1.992(5) . ?
Mn1 N1 2.043(7) . ?
Mn2 Mn3 2.8608(16) . ?
Mn2 Mn4 3.1191(16) . ?
Mn2 Mn4 3.1512(15) 3_665 ?
Mn2 O1 1.876(5) . ?
Mn2 O10 1.906(5) . ?
Mn2 O3 2.119(5) . ?
Mn2 O9 1.991(5) . ?
Mn2 O13 2.278(5) . ?
Mn2 O15 1.968(5) 3_665 ?
Mn3 Mn4 2.9208(15) . ?
Mn3 O1 1.870(5) . ?
Mn3 O10 1.907(5) . ?
Mn3 O5 2.161(5) . ?
Mn3 O7 1.960(5) . ?
Mn3 O11 1.917(5) . ?
Mn3 O14 2.215(5) . ?
Mn4 Mn2 3.1512(15) 3_665 ?
Mn4 Mn4 3.173(2) 3_665 ?
Mn4 O10 1.953(5) . ?
Mn4 O12 2.177(5) . ?
Mn4 O13 2.309(5) . ?
Mn4 O13 1.919(5) 3_665 ?
Mn4 O14 1.863(5) . ?
Mn4 O15 1.933(5) . ?
O2 C1 1.252(9) . ?
O3 C1 1.244(9) . ?
C1 C2 1.505(12) . ?
C2 C3 1.509(13) . ?
C2 C4 1.535(14) . ?
C2 C5 1.517(13) . ?
O4 C6 1.288(10) . ?
O5 C6 1.223(10) . ?
C6 C7 1.527(11) . ?
C7 C8 1.536(13) . ?
C7 C9 1.518(12) . ?
C7 C10 1.549(13) . ?
O6 C11 1.255(9) . ?
O7 C11 1.269(9) . ?
C11 C12 1.514(12) . ?
C12 C13 1.519(13) . ?
C12 C14 1.521(13) . ?
C12 C15 1.539(13) . ?
O8 C16 1.267(9) . ?
O9 C16 1.265(9) . ?
C16 C17 1.520(11) . ?
C17 C18 1.478(14) . ?
C17 C19 1.511(12) . ?
C17 C20 1.464(13) . ?
N1 C21 1.355(11) . ?
N1 C25 1.329(10) . ?
C21 C22 1.368(12) . ?
C22 C23 1.399(14) . ?
C23 C24 1.333(14) . ?
C24 C25 1.389(12) . ?
O11 C31 1.276(9) . ?
O12 C31 1.255(9) . ?
O13 Mn4 1.919(5) 3_665 ?
O13 C26 1.437(9) . ?
C26 C27 1.527(11) . ?
C27 C28 1.527(11) . ?
C27 C29 1.514(11) . ?
C27 C30 1.524(11) . ?
C28 O14 1.421(9) . ?
C29 O15 1.443(9) . ?
O15 Mn2 1.968(5) 3_665 ?
C31 C32 1.548(11) . ?
C32 C33 1.519(13) . ?
C32 C34 1.498(12) . ?
C32 C35 1.515(12) . ?
N1S C1S 1.177(15) . ?
C1S C2S 1.443(16) . ?
N2S C3S 1.141(12) . ?
C3S C4S 1.429(14) . ?
O1W O2W 1.423(18) 3_765 ?
O2W O1W 1.423(18) 3_765 ?
